data_2018921
loop_
_publ_author_name
'Zhao, Ning'

_publ_section_title
;
 Bis[\m-2-({2-[2-(2-chlorophenoxy)-1-oxidoethylidene]hydrazinylidene}methyl)phenolato]bis[pyridinecopper(II)]
 methanol disolvate
;
_journal_coeditor_code OV3024
_journal_issue 4
_journal_name_full 'Acta Crystallographica Section C'
_journal_page_first 348
_journal_page_last 350
_journal_paper_doi 10.1107/S0108270113005118
_journal_volume 69
_journal_year 2013
_chemical_formula_iupac '[Cu2 (C15 H11 Cl1 N2 O3)2 (C5 H5 N1)2], 2C H4 O'
_chemical_formula_moiety 'C40 H32 Cl2 Cu2 N6 O6, 2(C H4 O)'
_chemical_formula_sum 'C42 H40 Cl2 Cu2 N6 O8'
_chemical_formula_weight 954.78
_chemical_name_systematic
;Bis[\m-2-({2-[2-(2-chlorophenoxy)-1-oxidoethylidene]hydrazinylidene}methyl)phenolato]bis[pyridinecopper(II)]
methanol disolvate
;
_space_group_IT_number 2
_symmetry_cell_setting triclinic
_symmetry_space_group_name_Hall '-P 1'
_symmetry_space_group_name_H-M 'P -1'
_atom_sites_solution_hydrogens geom
_atom_sites_solution_primary direct
_atom_sites_solution_secondary difmap
_cell_angle_alpha 111.615(3)
_cell_angle_beta 92.294(4)
_cell_angle_gamma 101.130(4)
_cell_formula_units_Z 1
_cell_length_a 7.5570(16)
_cell_length_b 12.223(3)
_cell_length_c 12.681(3)
_cell_measurement_reflns_used 13246
_cell_measurement_temperature 298(2)
_cell_measurement_theta_max 18
_cell_measurement_theta_min 12
_cell_volume 1060.5(4)
_computing_cell_refinement 'SMART (Bruker, 2007)'
_computing_data_collection 'SMART (Bruker, 2007)'
_computing_data_reduction 'SAINT (Bruker, 2007)'
_computing_molecular_graphics 'DIAMOND (Brandenberg & Putz, 2010)'
_computing_publication_material 'SHELXTL (Bruker, 2003)'
_computing_structure_refinement 'SHELXL97 (Sheldrick, 2008)'
_computing_structure_solution 'SHELXS97 (Sheldrick, 2008)'
_diffrn_ambient_temperature 298(2)
_diffrn_detector_area_resol_mean 8.33
_diffrn_measured_fraction_theta_full 0.988
_diffrn_measured_fraction_theta_max 0.988
_diffrn_measurement_device_type 'Bruker SMART CCD area-detector'
_diffrn_measurement_method 'phi and omega scans'
_diffrn_radiation_monochromator graphite
_diffrn_radiation_source 'fine-focus sealed tube'
_diffrn_radiation_type MoK\a
_diffrn_radiation_wavelength 0.71073
_diffrn_reflns_av_R_equivalents 0.0226
_diffrn_reflns_av_sigmaI/netI 0.0257
_diffrn_reflns_limit_h_max 9
_diffrn_reflns_limit_h_min -9
_diffrn_reflns_limit_k_max 15
_diffrn_reflns_limit_k_min -15
_diffrn_reflns_limit_l_max 16
_diffrn_reflns_limit_l_min -16
_diffrn_reflns_number 13246
_diffrn_reflns_theta_full 27.55
_diffrn_reflns_theta_max 27.55
_diffrn_reflns_theta_min 1.74
_diffrn_standards_decay_% 0
_diffrn_standards_number 0
_exptl_absorpt_coefficient_mu 1.188
_exptl_absorpt_correction_T_max 0.65
_exptl_absorpt_correction_T_min 0.58
_exptl_absorpt_correction_type multi-scan
_exptl_absorpt_process_details '(SADABS; Bruker, 2007)'
_exptl_crystal_colour Green
_exptl_crystal_density_diffrn 1.495
_exptl_crystal_density_method 'not measured'
_exptl_crystal_description Block
_exptl_crystal_F_000 490
_exptl_crystal_size_max 0.33
_exptl_crystal_size_mid 0.30
_exptl_crystal_size_min 0.26
_refine_diff_density_max 0.469
_refine_diff_density_min -0.355
_refine_ls_extinction_method none
_refine_ls_goodness_of_fit_ref 1.061
_refine_ls_hydrogen_treatment constr
_refine_ls_matrix_type full
_refine_ls_number_parameters 272
_refine_ls_number_reflns 4837
_refine_ls_number_restraints 0
_refine_ls_restrained_S_all 1.061
_refine_ls_R_factor_all 0.0381
_refine_ls_R_factor_gt 0.0317
_refine_ls_shift/su_max 0.001
_refine_ls_shift/su_mean 0.000
_refine_ls_structure_factor_coef Fsqd
_refine_ls_weighting_details 'calc w=1/[\s^2^(Fo^2^)+(0.0810P)^2^+0.1044P] where P=(Fo^2^+2Fc^2^)/3'
_refine_ls_weighting_scheme calc
_refine_ls_wR_factor_gt 0.1015
_refine_ls_wR_factor_ref 0.1141
_reflns_number_gt 4282
_reflns_number_total 4837
_reflns_threshold_expression I>2sigma(I)
_cod_data_source_file ov3024.cif
_cod_data_source_block I
_cod_database_code 2018921
_cod_database_fobs_code 2018921

loop_
_symmetry_equiv_pos_as_xyz
'x, y, z'
'-x, -y, -z'

loop_
_atom_site_type_symbol
_atom_site_label
_atom_site_fract_x
_atom_site_fract_y
_atom_site_fract_z
_atom_site_U_iso_or_equiv
_atom_site_adp_type
_atom_site_calc_flag
_atom_site_refinement_flags
_atom_site_occupancy
_atom_site_symmetry_multiplicity
Cu Cu1 0.37590(3) 0.061224(18) 0.603002(17) 0.03378(10) Uani d . 1 1
Cl Cl1 0.77810(12) 0.66071(7) 0.85857(8) 0.0776(2) Uani d . 1 1
O O1 0.3539(2) -0.10268(12) 0.49997(11) 0.0386(3) Uani d . 1 1
O O2 0.63343(18) 0.44349(11) 0.89247(12) 0.0428(3) Uani d . 1 1
O O3 0.4260(2) 0.22579(12) 0.72112(11) 0.0406(3) Uani d . 1 1
N N1 0.4589(2) 0.02782(14) 0.73203(13) 0.0351(3) Uani d . 1 1
N N2 0.5186(2) 0.13030(15) 0.83313(13) 0.0404(4) Uani d . 1 1
N N3 0.2259(2) 0.09911(15) 0.49099(14) 0.0378(3) Uani d . 1 1
C C1 0.4044(3) -0.18859(17) 0.64073(16) 0.0362(4) Uani d . 1 1
C C2 0.4012(4) -0.29565(19) 0.66065(19) 0.0497(5) Uani d . 1 1
H H2 0.4378 -0.2897 0.7338 0.060 Uiso calc R 1 1
C C3 0.3463(4) -0.4065(2) 0.5758(2) 0.0648(7) Uani d . 1 1
H H3 0.3440 -0.4756 0.5909 0.078 Uiso calc R 1 1
C C4 0.2933(4) -0.4158(2) 0.4656(2) 0.0648(8) Uani d . 1 1
H H4 0.2568 -0.4915 0.4069 0.078 Uiso calc R 1 1
C C5 0.2946(4) -0.31361(19) 0.44298(18) 0.0493(5) Uani d . 1 1
H H5 0.2569 -0.3220 0.3692 0.059 Uiso calc R 1 1
C C6 0.3513(3) -0.19738(16) 0.52836(15) 0.0349(4) Uani d . 1 1
C C7 0.4607(3) -0.07590(18) 0.73625(16) 0.0380(4) Uani d . 1 1
H H7 0.5011 -0.0775 0.8058 0.046 Uiso calc R 1 1
C C8 0.4931(3) 0.22580(17) 0.81570(16) 0.0352(4) Uani d . 1 1
C C9 0.5449(3) 0.34423(17) 0.91923(17) 0.0410(4) Uani d . 1 1
H H9A 0.4360 0.3625 0.9532 0.049 Uiso calc R 1 1
H H9B 0.6248 0.3348 0.9755 0.049 Uiso calc R 1 1
C C10 0.8075(3) 0.44625(18) 0.86667(15) 0.0394(4) Uani d . 1 1
C C11 0.9012(3) 0.3566(2) 0.85754(19) 0.0482(5) Uani d . 1 1
H H11 0.8464 0.2891 0.8715 0.058 Uiso calc R 1 1
C C12 1.0772(3) 0.3678(3) 0.8275(2) 0.0607(6) Uani d . 1 1
H H12 1.1386 0.3069 0.8205 0.073 Uiso calc R 1 1
C C13 1.1611(4) 0.4679(3) 0.8082(2) 0.0705(8) Uani d . 1 1
H H13 1.2787 0.4748 0.7884 0.085 Uiso calc R 1 1
C C14 1.0693(4) 0.5583(3) 0.8183(2) 0.0648(7) Uani d . 1 1
H H14 1.1256 0.6263 0.8057 0.078 Uiso calc R 1 1
C C15 0.8950(3) 0.5475(2) 0.84694(19) 0.0487(5) Uani d . 1 1
C C16 0.1444(3) 0.0133(2) 0.39119(19) 0.0464(5) Uani d . 1 1
H H16 0.1528 -0.0659 0.3753 0.056 Uiso calc R 1 1
C C17 0.0476(3) 0.0381(3) 0.3103(2) 0.0583(6) Uani d . 1 1
H H17 -0.0078 -0.0236 0.2418 0.070 Uiso calc R 1 1
C C18 0.0351(4) 0.1557(3) 0.3331(2) 0.0630(7) Uani d . 1 1
H H18 -0.0270 0.1745 0.2796 0.076 Uiso calc R 1 1
C C19 0.1153(4) 0.2441(3) 0.4356(3) 0.0626(7) Uani d . 1 1
H H19 0.1064 0.3237 0.4536 0.075 Uiso calc R 1 1
C C20 0.2104(3) 0.2129(2) 0.5123(2) 0.0502(5) Uani d . 1 1
H H20 0.2657 0.2734 0.5816 0.060 Uiso calc R 1 1
O O4 0.6731(5) 0.1342(3) 1.0437(2) 0.1056(9) Uani d . 1 1
H H4A 0.6426 0.1475 0.9875 0.158 Uiso calc R 1 1
C C21 0.7959(6) 0.0597(5) 1.0163(4) 0.1166(16) Uani d . 1 1
H H21A 0.8402 0.0574 0.9458 0.175 Uiso calc R 1 1
H H21B 0.7365 -0.0204 1.0081 0.175 Uiso calc R 1 1
H H21C 0.8959 0.0906 1.0761 0.175 Uiso calc R 1 1

loop_
_atom_site_aniso_label
_atom_site_aniso_U_11
_atom_site_aniso_U_22
_atom_site_aniso_U_33
_atom_site_aniso_U_12
_atom_site_aniso_U_13
_atom_site_aniso_U_23
Cu1 0.04382(16) 0.02795(14) 0.02753(14) 0.01151(10) 0.00380(9) 0.00664(10)
Cl1 0.0898(5) 0.0568(4) 0.0986(6) 0.0219(4) 0.0243(4) 0.0400(4)
O1 0.0572(8) 0.0276(6) 0.0293(6) 0.0104(6) 0.0048(6) 0.0087(5)
O2 0.0394(8) 0.0315(7) 0.0488(9) 0.0094(6) 0.0070(6) 0.0045(6)
O3 0.0547(8) 0.0310(7) 0.0330(7) 0.0150(6) 0.0044(6) 0.0063(5)
N1 0.0414(8) 0.0308(7) 0.0280(7) 0.0064(6) 0.0018(6) 0.0065(6)
N2 0.0504(10) 0.0325(8) 0.0291(8) 0.0053(7) 0.0009(7) 0.0038(6)
N3 0.0380(8) 0.0397(8) 0.0377(8) 0.0119(7) 0.0068(6) 0.0154(7)
C1 0.0431(10) 0.0308(9) 0.0347(9) 0.0073(7) 0.0058(8) 0.0127(7)
C2 0.0726(15) 0.0390(11) 0.0418(11) 0.0123(10) 0.0078(10) 0.0203(9)
C3 0.110(2) 0.0333(11) 0.0540(13) 0.0129(12) 0.0114(14) 0.0213(10)
C4 0.111(2) 0.0283(10) 0.0442(12) 0.0050(12) 0.0089(13) 0.0073(9)
C5 0.0750(16) 0.0332(10) 0.0333(10) 0.0063(10) 0.0060(10) 0.0084(8)
C6 0.0416(10) 0.0303(9) 0.0314(9) 0.0068(7) 0.0082(7) 0.0104(7)
C7 0.0443(10) 0.0377(10) 0.0310(9) 0.0076(8) 0.0027(7) 0.0129(8)
C8 0.0343(9) 0.0335(9) 0.0317(8) 0.0078(7) 0.0078(7) 0.0050(7)
C9 0.0439(10) 0.0331(9) 0.0354(9) 0.0066(8) 0.0097(8) 0.0016(8)
C10 0.0390(10) 0.0382(10) 0.0285(8) 0.0060(8) 0.0010(7) 0.0003(7)
C11 0.0430(11) 0.0472(12) 0.0437(11) 0.0118(9) 0.0003(9) 0.0051(9)
C12 0.0428(12) 0.0722(17) 0.0537(14) 0.0203(12) 0.0025(10) 0.0057(12)
C13 0.0428(13) 0.099(2) 0.0538(15) 0.0110(14) 0.0116(11) 0.0124(15)
C14 0.0574(15) 0.0768(18) 0.0496(13) -0.0031(13) 0.0112(11) 0.0208(13)
C15 0.0527(12) 0.0481(12) 0.0384(10) 0.0078(10) 0.0047(9) 0.0105(9)
C16 0.0462(11) 0.0496(12) 0.0417(11) 0.0110(9) 0.0017(9) 0.0156(9)
C17 0.0514(13) 0.0764(17) 0.0459(12) 0.0139(12) -0.0033(10) 0.0234(12)
C18 0.0500(13) 0.089(2) 0.0691(16) 0.0184(13) 0.0008(12) 0.0511(16)
C19 0.0623(15) 0.0587(15) 0.0825(19) 0.0225(12) 0.0079(14) 0.0406(14)
C20 0.0548(13) 0.0438(11) 0.0541(13) 0.0156(10) 0.0031(10) 0.0193(10)
O4 0.160(3) 0.102(2) 0.0537(13) 0.0246(19) 0.0007(15) 0.0323(13)
C21 0.104(3) 0.151(4) 0.084(3) 0.030(3) -0.017(2) 0.035(3)

loop_
_atom_type_symbol
_atom_type_description
_atom_type_scat_dispersion_real
_atom_type_scat_dispersion_imag
_atom_type_scat_source
C C 0.0033 0.0016 'International Tables Vol C Tables 4.2.6.8 and 6.1.1.4'
H H 0.0000 0.0000 'International Tables Vol C Tables 4.2.6.8 and 6.1.1.4'
N N 0.0061 0.0033 'International Tables Vol C Tables 4.2.6.8 and 6.1.1.4'
O O 0.0106 0.0060 'International Tables Vol C Tables 4.2.6.8 and 6.1.1.4'
Cl Cl 0.1484 0.1585 'International Tables Vol C Tables 4.2.6.8 and 6.1.1.4'
Cu Cu 0.3201 1.2651 'International Tables Vol C Tables 4.2.6.8 and 6.1.1.4'

loop_
_geom_angle_atom_site_label_1
_geom_angle_atom_site_label_2
_geom_angle_atom_site_label_3
_geom_angle
_geom_angle_publ_flag
O1 Cu1 N1 92.16(6) y
O1 Cu1 O3 171.97(6) y
N1 Cu1 O3 80.88(6) y
O1 Cu1 N3 92.97(7) y
N1 Cu1 N3 163.82(7) y
O3 Cu1 N3 94.80(7) y
C6 O1 Cu1 126.52(12) ?
C10 O2 C9 117.34(16) ?
C8 O3 Cu1 109.78(12) ?
C7 N1 N2 117.42(16) ?
C7 N1 Cu1 127.99(13) ?
N2 N1 Cu1 114.56(12) ?
C8 N2 N1 109.07(15) ?
C16 N3 C20 117.57(19) ?
C16 N3 Cu1 121.48(15) ?
C20 N3 Cu1 120.90(15) ?
C2 C1 C6 119.23(18) ?
C2 C1 C7 117.62(18) ?
C6 C1 C7 123.14(17) ?
C3 C2 C1 121.7(2) ?
C3 C2 H2 119.1 ?
C1 C2 H2 119.1 ?
C2 C3 C4 119.3(2) ?
C2 C3 H3 120.3 ?
C4 C3 H3 120.3 ?
C5 C4 C3 120.6(2) ?
C5 C4 H4 119.7 ?
C3 C4 H4 119.7 ?
C4 C5 C6 121.8(2) ?
C4 C5 H5 119.1 ?
C6 C5 H5 119.1 ?
O1 C6 C5 118.63(17) ?
O1 C6 C1 124.02(16) ?
C5 C6 C1 117.35(17) ?
N1 C7 C1 124.19(17) ?
N1 C7 H7 117.9 ?
C1 C7 H7 117.9 ?
O3 C8 N2 125.54(17) ?
O3 C8 C9 119.02(17) ?
N2 C8 C9 115.42(17) ?
O2 C9 C8 113.26(16) ?
O2 C9 H9A 108.9 ?
C8 C9 H9A 108.9 ?
O2 C9 H9B 108.9 ?
C8 C9 H9B 108.9 ?
H9A C9 H9B 107.7 ?
O2 C10 C11 125.12(19) ?
O2 C10 C15 116.38(19) ?
C11 C10 C15 118.5(2) ?
C10 C11 C12 120.0(2) ?
C10 C11 H11 120.0 ?
C12 C11 H11 120.0 ?
C13 C12 C11 120.7(3) ?
C13 C12 H12 119.6 ?
C11 C12 H12 119.6 ?
C12 C13 C14 119.6(2) ?
C12 C13 H13 120.2 ?
C14 C13 H13 120.2 ?
C15 C14 C13 120.1(3) ?
C15 C14 H14 120.0 ?
C13 C14 H14 120.0 ?
C14 C15 C10 121.1(2) ?
C14 C15 Cl1 120.2(2) ?
C10 C15 Cl1 118.71(18) ?
N3 C16 C17 122.6(2) ?
N3 C16 H16 118.7 ?
C17 C16 H16 118.7 ?
C18 C17 C16 119.0(2) ?
C18 C17 H17 120.5 ?
C16 C17 H17 120.5 ?
C19 C18 C17 119.1(2) ?
C19 C18 H18 120.5 ?
C17 C18 H18 120.5 ?
C18 C19 C20 118.8(2) ?
C18 C19 H19 120.6 ?
C20 C19 H19 120.6 ?
N3 C20 C19 122.9(2) ?
N3 C20 H20 118.5 ?
C19 C20 H20 118.5 ?
C21 O4 H4A 109.5 ?
O4 C21 H21A 109.5 ?
O4 C21 H21B 109.5 ?
H21A C21 H21B 109.5 ?
O4 C21 H21C 109.5 ?
H21A C21 H21C 109.5 ?
H21B C21 H21C 109.5 ?

loop_
_geom_bond_atom_site_label_1
_geom_bond_atom_site_label_2
_geom_bond_distance
_geom_bond_publ_flag
Cu1 O1 1.9167(13) y
Cu1 N1 1.9356(16) y
Cu1 O3 1.9683(14) y
Cu1 N3 2.0188(17) y
Cl1 C15 1.746(3) ?
O1 C6 1.330(2) ?
O2 C10 1.365(2) ?
O2 C9 1.429(2) ?
O3 C8 1.283(2) y
N1 C7 1.291(3) ?
N1 N2 1.403(2) ?
N2 C8 1.312(3) y
N3 C16 1.338(3) ?
N3 C20 1.345(3) ?
C1 C2 1.417(3) ?
C1 C6 1.424(3) ?
C1 C7 1.431(3) ?
C2 C3 1.356(3) ?
C2 H2 0.9300 ?
C3 C4 1.396(4) ?
C3 H3 0.9300 ?
C4 C5 1.379(3) ?
C4 H4 0.9300 ?
C5 C6 1.403(3) ?
C5 H5 0.9300 ?
C7 H7 0.9300 ?
C8 C9 1.521(3) ?
C9 H9A 0.9700 ?
C9 H9B 0.9700 ?
C10 C11 1.388(3) ?
C10 C15 1.399(3) ?
C11 C12 1.393(3) ?
C11 H11 0.9300 ?
C12 C13 1.376(4) ?
C12 H12 0.9300 ?
C13 C14 1.385(5) ?
C13 H13 0.9300 ?
C14 C15 1.375(4) ?
C14 H14 0.9300 ?
C16 C17 1.391(3) ?
C16 H16 0.9300 ?
C17 C18 1.380(4) ?
C17 H17 0.9300 ?
C18 C19 1.370(4) ?
C18 H18 0.9300 ?
C19 C20 1.390(3) ?
C19 H19 0.9300 ?
C20 H20 0.9300 ?
O4 C21 1.389(5) ?
O4 H4A 0.8200 ?
C21 H21A 0.9600 ?
C21 H21B 0.9600 ?
C21 H21C 0.9600 ?

loop_
_geom_hbond_atom_site_label_D
_geom_hbond_atom_site_label_H
_geom_hbond_atom_site_label_A
_geom_hbond_distance_DH
_geom_hbond_distance_HA
_geom_hbond_distance_DA
_geom_hbond_angle_DHA
O4 H4A N2 0.82 2.06 2.851(3) 163.0
